data_1506137
loop_
_publ_author_name
'Reddy, B. V. Subba'
'Reddy, Leleti Rajender'
'Corey, E. J.'

_publ_section_title
;
 Novel acetoxylation and C-C coupling reactions at unactivated positions
 in alpha-amino acid derivatives.
;
_journal_issue 15
_journal_name_full 'Organic letters'
_journal_page_first 3391
_journal_page_last 3394
_journal_paper_doi 10.1021/ol061389j
_journal_volume 8
_journal_year 2006
_chemical_formula_sum 'C25 H23 N3 O5'
_chemical_formula_weight 445.46
_chemical_name_systematic
; 
 ? 
;
_space_group_IT_number 5
_symmetry_cell_setting monoclinic
_symmetry_space_group_name_Hall 'C 2y'
_symmetry_space_group_name_H-M 'C 1 2 1'
_atom_sites_solution_hydrogens geom
_atom_sites_solution_primary direct
_atom_sites_solution_secondary difmap
_audit_creation_method SHELXL-97
_cell_angle_alpha 90.00
_cell_angle_beta 124.276(3)
_cell_angle_gamma 90.00
_cell_formula_units_Z 8
_cell_length_a 30.159(5)
_cell_length_b 8.8874(14)
_cell_length_c 20.568(3)
_cell_measurement_reflns_used 725
_cell_measurement_temperature 193(2)
_cell_measurement_theta_max 20.06
_cell_measurement_theta_min 2.43
_cell_volume 4555.5(12)
_computing_cell_refinement 'SMART (BRUKER, V5.625, 2001)'
_computing_data_collection 'ASTRO (BRUKER, V5.007, 1997)'
_computing_data_reduction 'SAINT (BRUKER, V6.22, 2001)'
_computing_molecular_graphics 'SHELXTL (BRUKER, 2000, V6.1)'
_computing_publication_material 'XCIF (Sheldrick and BRUKER, 1997, V5.1)'
_computing_structure_refinement 'SHELXL-97 (Sheldrick, 1997)'
_computing_structure_solution 'SHELXS-97 (Sheldrick, 1990)'
_diffrn_ambient_temperature 193(2)
_diffrn_detector_area_resol_mean 836.6
_diffrn_measured_fraction_theta_full 1.000
_diffrn_measured_fraction_theta_max 1.000
_diffrn_measurement_device_type 'Bruker CCD'
_diffrn_measurement_method '\w, 0.3 deg'
_diffrn_radiation_monochromator graphite
_diffrn_radiation_source 'normal-focus sealed tube'
_diffrn_radiation_type MoK\a
_diffrn_radiation_wavelength 0.71073
_diffrn_reflns_av_R_equivalents 0.0619
_diffrn_reflns_av_sigmaI/netI 0.1251
_diffrn_reflns_limit_h_max 35
_diffrn_reflns_limit_h_min -29
_diffrn_reflns_limit_k_max 10
_diffrn_reflns_limit_k_min -10
_diffrn_reflns_limit_l_max 24
_diffrn_reflns_limit_l_min -24
_diffrn_reflns_number 14864
_diffrn_reflns_theta_full 25.00
_diffrn_reflns_theta_max 25.00
_diffrn_reflns_theta_min 1.20
_diffrn_standards_decay_% <1
_diffrn_standards_interval_count 0
_diffrn_standards_number 0
_exptl_absorpt_coefficient_mu 0.092
_exptl_absorpt_correction_T_max 0.9927
_exptl_absorpt_correction_T_min 0.9891
_exptl_absorpt_correction_type none
_exptl_crystal_colour colorless
_exptl_crystal_density_diffrn 1.299
_exptl_crystal_density_method 'not measured'
_exptl_crystal_description needle
_exptl_crystal_F_000 1872
_exptl_crystal_size_max 0.12
_exptl_crystal_size_mid 0.08
_exptl_crystal_size_min 0.08
_refine_diff_density_max 0.150
_refine_diff_density_min -0.151
_refine_diff_density_rms 0.032
_refine_ls_abs_structure_details 'Flack H D (1983), Acta Cryst. A39, 876-881'
_refine_ls_abs_structure_Flack 2.4(10)
_refine_ls_extinction_method none
_refine_ls_goodness_of_fit_ref 0.824
_refine_ls_hydrogen_treatment constr
_refine_ls_matrix_type full
_refine_ls_number_parameters 601
_refine_ls_number_reflns 7668
_refine_ls_number_restraints 1
_refine_ls_restrained_S_all 0.824
_refine_ls_R_factor_all 0.1090
_refine_ls_R_factor_gt 0.0528
_refine_ls_shift/su_max 0.002
_refine_ls_shift/su_mean 0.000
_refine_ls_structure_factor_coef Fsqd
_refine_ls_weighting_details 'calc w=1/[\s^2^(Fo^2^)+(0.0000P)^2^+0.0000P] where P=(Fo^2^+2Fc^2^)/3'
_refine_ls_weighting_scheme calc
_refine_ls_wR_factor_gt 0.0578
_refine_ls_wR_factor_ref 0.0697
_reflns_number_gt 4339
_reflns_number_total 7668
_reflns_threshold_expression >2sigma(I)
_cod_data_source_file ol061389jsi20060607_024915.cif
_cod_data_source_block ejc115t
_cod_depositor_comments
;
The following automatic conversions were performed:

'_symmetry_cell_setting' value 'Monoclinic' changed to 'monoclinic'
according to /home/saulius/struct/CIF-dictionaries/cif_core.dic
dictionary named 'cif_core.dic' version 2.4.1 from 2010-06-29.

Automatic conversion script
Id: cif_fix_values 1715 2011-07-08 13:25:40Z adriana 
;
_cod_original_sg_symbol_H-M C2
_cod_database_code 1506137

loop_
_symmetry_equiv_pos_as_xyz
'x, y, z'
'-x, y, -z'
'x+1/2, y+1/2, z'
'-x+1/2, y+1/2, -z'

loop_
_atom_site_label
_atom_site_type_symbol
_atom_site_fract_x
_atom_site_fract_y
_atom_site_fract_z
_atom_site_U_iso_or_equiv
_atom_site_adp_type
_atom_site_occupancy
_atom_site_symmetry_multiplicity
_atom_site_calc_flag
_atom_site_refinement_flags
O1A O 0.49321(11) 0.2517(3) 0.65901(15) 0.0476(7) Uani 1 1 d .
O2A O 0.56132(12) 0.1554(3) 0.53541(15) 0.0577(9) Uani 1 1 d .
O3A O 0.59958(11) 0.4256(3) 0.75056(15) 0.0506(8) Uani 1 1 d .
O4A O 0.61175(10) -0.0669(2) 0.78197(14) 0.0364(7) Uani 1 1 d .
O5A O 0.60941(14) -0.0116(3) 0.88684(18) 0.0756(11) Uani 1 1 d .
N1A N 0.57957(13) 0.2564(3) 0.65130(17) 0.0370(8) Uani 1 1 d .
N2A N 0.49718(12) -0.0016(3) 0.67637(17) 0.0408(9) Uani 1 1 d .
H2A H 0.5165 -0.0811 0.6823 0.049 Uiso 1 1 calc R
N3A N 0.48334(14) -0.2814(3) 0.70373(18) 0.0426(9) Uani 1 1 d .
C1A C 0.57126(15) 0.1199(4) 0.6823(2) 0.0366(10) Uani 1 1 d .
H1A H 0.5697 0.0330 0.6502 0.044 Uiso 1 1 calc R
C2A C 0.51646(17) 0.1330(4) 0.6706(2) 0.0386(10) Uani 1 1 d .
C3A C 0.61686(15) 0.0914(4) 0.7680(2) 0.0340(10) Uani 1 1 d .
H3A H 0.6122 0.1564 0.8034 0.041 Uiso 1 1 calc R
C4A C 0.67340(15) 0.1128(4) 0.7866(2) 0.0388(10) Uani 1 1 d .
H4A H 0.6754 0.2172 0.7704 0.047 Uiso 1 1 calc R
C5A C 0.71569(15) 0.1004(4) 0.8754(2) 0.0483(11) Uani 1 1 d .
H5A1 H 0.7512 0.1225 0.8866 0.072 Uiso 1 1 calc R
H5A2 H 0.7155 -0.0018 0.8931 0.072 Uiso 1 1 calc R
H5A3 H 0.7075 0.1727 0.9031 0.072 Uiso 1 1 calc R
C6A C 0.68474(15) 0.0049(4) 0.7403(2) 0.0521(12) Uani 1 1 d .
H6A1 H 0.6834 -0.0989 0.7551 0.078 Uiso 1 1 calc R
H6A2 H 0.7205 0.0255 0.7519 0.078 Uiso 1 1 calc R
H6A3 H 0.6577 0.0186 0.6838 0.078 Uiso 1 1 calc R
C7A C 0.56934(16) 0.2627(5) 0.5760(2) 0.0417(10) Uani 1 1 d .
C8A C 0.57203(16) 0.4265(4) 0.5608(2) 0.0437(11) Uani 1 1 d .
C9A C 0.56319(18) 0.4957(5) 0.4955(2) 0.0655(14) Uani 1 1 d .
H9A H 0.5542 0.4403 0.4501 0.079 Uiso 1 1 calc R
C10A C 0.5680(2) 0.6522(5) 0.4985(3) 0.0802(18) Uani 1 1 d .
H10A H 0.5623 0.7048 0.4542 0.096 Uiso 1 1 calc R
C11A C 0.5808(2) 0.7315(5) 0.5643(3) 0.0754(16) Uani 1 1 d .
H11A H 0.5836 0.8380 0.5643 0.091 Uiso 1 1 calc R
C12A C 0.58965(18) 0.6607(4) 0.6300(2) 0.0580(13) Uani 1 1 d .
H12A H 0.5987 0.7156 0.6756 0.070 Uiso 1 1 calc R
C13A C 0.58472(16) 0.5063(4) 0.6267(2) 0.0408(10) Uani 1 1 d .
C14A C 0.58927(16) 0.3996(4) 0.6857(2) 0.0424(11) Uani 1 1 d .
C15A C 0.61298(16) -0.1016(5) 0.8477(2) 0.0439(11) Uani 1 1 d .
C16A C 0.61923(16) -0.2676(4) 0.8628(2) 0.0495(12) Uani 1 1 d .
H16A H 0.6136 -0.2919 0.9041 0.074 Uiso 1 1 calc R
H16B H 0.6554 -0.2984 0.8797 0.074 Uiso 1 1 calc R
H16C H 0.5927 -0.3213 0.8144 0.074 Uiso 1 1 calc R
C17A C 0.45068(15) -0.0297(4) 0.6741(2) 0.0388(11) Uani 1 1 d .
C18A C 0.41257(17) 0.0738(5) 0.6593(2) 0.0510(12) Uani 1 1 d .
H18A H 0.4163 0.1752 0.6485 0.061 Uiso 1 1 calc R
C19A C 0.36789(17) 0.0317(5) 0.6601(2) 0.0608(13) Uani 1 1 d .
H19A H 0.3419 0.1053 0.6502 0.073 Uiso 1 1 calc R
C20A C 0.36134(17) -0.1125(6) 0.6746(2) 0.0550(13) Uani 1 1 d .
H20A H 0.3312 -0.1384 0.6758 0.066 Uiso 1 1 calc R
C21A C 0.39859(17) -0.2239(5) 0.6881(2) 0.0419(11) Uani 1 1 d .
C22A C 0.44422(16) -0.1830(4) 0.6896(2) 0.0382(10) Uani 1 1 d .
C23A C 0.39385(19) -0.3752(5) 0.7022(2) 0.0561(13) Uani 1 1 d .
H23A H 0.3641 -0.4082 0.7027 0.067 Uiso 1 1 calc R
C24A C 0.43235(19) -0.4740(5) 0.7151(2) 0.0568(13) Uani 1 1 d .
H24A H 0.4291 -0.5774 0.7235 0.068 Uiso 1 1 calc R
C25A C 0.47703(18) -0.4241(4) 0.7161(2) 0.0489(12) Uani 1 1 d .
H25A H 0.5037 -0.4951 0.7261 0.059 Uiso 1 1 calc R
O1B O 0.80899(10) 0.9884(3) 0.73950(14) 0.0479(7) Uani 1 1 d .
O2B O 0.95876(11) 0.8989(3) 0.88577(17) 0.0587(9) Uani 1 1 d .
O3B O 0.83101(11) 1.1801(3) 0.88211(16) 0.0508(8) Uani 1 1 d .
O4B O 0.82057(10) 0.6851(3) 0.90441(14) 0.0365(7) Uani 1 1 d .
O5B O 0.74279(12) 0.7341(3) 0.8909(2) 0.0814(11) Uani 1 1 d .
N1B N 0.89051(12) 1.0069(3) 0.88874(18) 0.0370(8) Uani 1 1 d .
N2B N 0.79024(13) 0.7432(3) 0.74550(17) 0.0418(8) Uani 1 1 d .
H2B H 0.7955 0.6720 0.7789 0.050 Uiso 1 1 calc R
N3B N 0.75628(13) 0.4627(3) 0.71213(18) 0.0440(9) Uani 1 1 d .
C1B C 0.81677(15) 0.8753(4) 0.7775(2) 0.0353(10) Uani 1 1 d .
C2B C 0.85849(14) 0.8703(4) 0.8669(2) 0.0343(10) Uani 1 1 d .
H2B1 H 0.8830 0.7841 0.8775 0.041 Uiso 1 1 calc R
C3B C 0.83614(15) 0.8446(4) 0.9170(2) 0.0351(10) Uani 1 1 d .
H3B H 0.8038 0.9092 0.8973 0.042 Uiso 1 1 calc R
C4B C 0.87634(17) 0.8707(4) 1.0042(2) 0.0519(12) Uani 1 1 d .
H4B H 0.8893 0.9766 1.0104 0.062 Uiso 1 1 calc R
C5B C 0.85087(17) 0.8579(4) 1.0501(2) 0.0652(14) Uani 1 1 d .
H5B1 H 0.8398 0.7535 1.0486 0.098 Uiso 1 1 calc R
H5B2 H 0.8194 0.9238 1.0265 0.098 Uiso 1 1 calc R
H5B3 H 0.8770 0.8880 1.1049 0.098 Uiso 1 1 calc R
C6B C 0.92514(16) 0.7699(5) 1.0390(2) 0.0735(15) Uani 1 1 d .
H6B1 H 0.9433 0.7887 1.0125 0.110 Uiso 1 1 calc R
H6B2 H 0.9139 0.6643 1.0319 0.110 Uiso 1 1 calc R
H6B3 H 0.9498 0.7914 1.0953 0.110 Uiso 1 1 calc R
C7B C 0.93733(16) 1.0090(5) 0.8895(2) 0.0395(10) Uani 1 1 d .
C8B C 0.95101(16) 1.1713(4) 0.8930(2) 0.0387(10) Uani 1 1 d .
C9B C 0.99290(16) 1.2366(5) 0.8956(2) 0.0502(11) Uani 1 1 d .
H9B H 1.0200 1.1767 0.8984 0.060 Uiso 1 1 calc R
C10B C 0.99511(18) 1.3928(6) 0.8941(2) 0.0635(14) Uani 1 1 d .
H10B H 1.0236 1.4415 0.8952 0.076 Uiso 1 1 calc R
C11B C 0.9553(2) 1.4758(5) 0.8910(2) 0.0664(15) Uani 1 1 d .
H11B H 0.9571 1.5825 0.8902 0.080 Uiso 1 1 calc R
C12B C 0.91281(18) 1.4104(4) 0.8888(2) 0.0530(12) Uani 1 1 d .
H12B H 0.8859 1.4696 0.8869 0.064 Uiso 1 1 calc R
C13B C 0.91145(16) 1.2557(4) 0.8897(2) 0.0375(10) Uani 1 1 d .
C14B C 0.87143(16) 1.1521(4) 0.8854(2) 0.0392(10) Uani 1 1 d .
C15B C 0.77467(18) 0.6460(4) 0.8972(2) 0.0472(12) Uani 1 1 d .
C16B C 0.76906(16) 0.4788(4) 0.8969(2) 0.0588(13) Uani 1 1 d .
H16D H 0.7321 0.4532 0.8784 0.088 Uiso 1 1 calc R
H16E H 0.7938 0.4398 0.9504 0.088 Uiso 1 1 calc R
H16F H 0.7776 0.4337 0.8618 0.088 Uiso 1 1 calc R
C17B C 0.75549(17) 0.7081(4) 0.6652(2) 0.0452(11) Uani 1 1 d .
C18B C 0.73907(19) 0.8055(5) 0.6043(2) 0.0726(16) Uani 1 1 d .
H18B H 0.7501 0.9078 0.6144 0.087 Uiso 1 1 calc R
C19B C 0.7062(2) 0.7538(6) 0.5277(3) 0.108(2) Uani 1 1 d .
H19B H 0.6942 0.8227 0.4855 0.129 Uiso 1 1 calc R
C20B C 0.6904(2) 0.6048(6) 0.5106(3) 0.104(2) Uani 1 1 d .
H20B H 0.6687 0.5714 0.4575 0.124 Uiso 1 1 calc R
C21B C 0.70680(19) 0.5039(5) 0.5724(3) 0.0667(14) Uani 1 1 d .
C22B C 0.73871(16) 0.5538(4) 0.6495(2) 0.0397(11) Uani 1 1 d .
C23B C 0.6925(2) 0.3500(6) 0.5596(3) 0.0805(17) Uani 1 1 d .
H23B H 0.6707 0.3107 0.5077 0.097 Uiso 1 1 calc R
C24B C 0.71045(18) 0.2607(5) 0.6225(3) 0.0623(13) Uani 1 1 d .
H24B H 0.7013 0.1569 0.6153 0.075 Uiso 1 1 calc R
C25B C 0.74255(17) 0.3203(5) 0.6981(3) 0.0521(12) Uani 1 1 d .
H25B H 0.7551 0.2547 0.7416 0.063 Uiso 1 1 calc R

loop_
_atom_site_aniso_label
_atom_site_aniso_U_11
_atom_site_aniso_U_22
_atom_site_aniso_U_33
_atom_site_aniso_U_23
_atom_site_aniso_U_13
_atom_site_aniso_U_12
O1A 0.055(2) 0.0263(15) 0.070(2) 0.0054(16) 0.0401(18) 0.0060(16)
O2A 0.092(3) 0.0392(17) 0.057(2) -0.0155(15) 0.051(2) -0.0174(18)
O3A 0.084(2) 0.0294(15) 0.0462(18) -0.0047(14) 0.0418(19) -0.0043(16)
O4A 0.0467(18) 0.0236(14) 0.0513(17) -0.0003(13) 0.0351(16) -0.0026(13)
O5A 0.151(3) 0.0350(17) 0.097(2) -0.0009(18) 0.104(3) 0.002(2)
N1A 0.057(2) 0.0221(16) 0.0417(19) -0.0060(17) 0.0334(19) -0.0060(18)
N2A 0.042(2) 0.0266(18) 0.064(2) -0.0008(18) 0.037(2) 0.0038(18)
N3A 0.058(3) 0.030(2) 0.051(2) 0.0012(17) 0.037(2) -0.0032(19)
C1A 0.050(3) 0.022(2) 0.048(3) -0.005(2) 0.034(2) -0.008(2)
C2A 0.051(3) 0.028(2) 0.038(2) -0.001(2) 0.025(2) -0.004(2)
C3A 0.042(3) 0.021(2) 0.047(3) -0.0004(19) 0.030(2) -0.001(2)
C4A 0.043(3) 0.024(2) 0.060(3) 0.004(2) 0.035(3) 0.000(2)
C5A 0.047(3) 0.033(2) 0.072(3) -0.007(2) 0.038(3) -0.004(2)
C6A 0.055(3) 0.049(2) 0.073(3) -0.005(3) 0.048(3) -0.006(3)
C7A 0.046(3) 0.041(2) 0.043(3) -0.006(2) 0.028(2) -0.010(2)
C8A 0.056(3) 0.033(2) 0.042(3) 0.002(2) 0.028(3) -0.005(2)
C9A 0.102(4) 0.048(3) 0.050(3) 0.000(3) 0.045(3) -0.013(3)
C10A 0.145(6) 0.043(3) 0.061(3) 0.007(3) 0.063(4) -0.017(3)
C11A 0.135(5) 0.034(3) 0.064(3) 0.001(3) 0.060(4) -0.015(3)
C12A 0.098(4) 0.023(2) 0.051(3) -0.003(2) 0.042(3) -0.008(3)
C13A 0.049(3) 0.032(2) 0.040(3) 0.001(2) 0.025(2) -0.004(2)
C14A 0.050(3) 0.035(3) 0.044(3) 0.002(2) 0.028(3) 0.000(2)
C15A 0.047(3) 0.039(3) 0.055(3) -0.001(2) 0.034(3) -0.003(2)
C16A 0.058(3) 0.036(3) 0.063(3) 0.014(2) 0.040(3) 0.003(2)
C17A 0.034(3) 0.039(3) 0.048(3) -0.003(2) 0.026(2) 0.002(2)
C18A 0.044(3) 0.050(3) 0.063(3) -0.003(2) 0.033(3) -0.001(3)
C19A 0.045(3) 0.069(4) 0.071(3) -0.007(3) 0.034(3) 0.007(3)
C20A 0.044(3) 0.077(4) 0.050(3) -0.008(3) 0.030(3) -0.011(3)
C21A 0.046(3) 0.052(3) 0.034(2) -0.007(2) 0.026(2) -0.011(3)
C22A 0.045(3) 0.040(2) 0.035(2) -0.005(2) 0.026(2) -0.009(2)
C23A 0.063(4) 0.070(3) 0.049(3) -0.015(3) 0.040(3) -0.031(3)
C24A 0.086(4) 0.048(3) 0.045(3) -0.011(2) 0.042(3) -0.028(3)
C25A 0.065(4) 0.040(3) 0.048(3) -0.005(2) 0.036(3) -0.009(3)
O1B 0.056(2) 0.0327(16) 0.0562(19) 0.0121(16) 0.0322(17) -0.0009(16)
O2B 0.051(2) 0.052(2) 0.086(2) 0.0135(19) 0.0465(19) 0.0119(18)
O3B 0.049(2) 0.0341(16) 0.084(2) 0.0048(16) 0.0465(19) 0.0037(16)
O4B 0.0443(18) 0.0255(14) 0.0496(17) 0.0032(13) 0.0326(16) -0.0004(14)
O5B 0.070(2) 0.043(2) 0.165(3) 0.005(2) 0.087(3) 0.001(2)
N1B 0.038(2) 0.0296(18) 0.051(2) 0.0068(18) 0.0292(19) 0.0018(18)
N2B 0.056(2) 0.0294(19) 0.042(2) 0.0070(17) 0.029(2) 0.0011(19)
N3B 0.049(2) 0.033(2) 0.050(2) 0.0034(18) 0.028(2) -0.0015(19)
C1B 0.034(3) 0.033(2) 0.050(3) 0.003(2) 0.030(2) 0.002(2)
C2B 0.034(2) 0.025(2) 0.046(3) 0.006(2) 0.024(2) 0.004(2)
C3B 0.042(3) 0.022(2) 0.047(3) 0.004(2) 0.028(2) -0.001(2)
C4B 0.069(3) 0.038(3) 0.051(3) -0.002(2) 0.036(3) -0.019(3)
C5B 0.105(4) 0.051(3) 0.050(3) -0.005(3) 0.051(3) -0.006(3)
C6B 0.051(3) 0.090(4) 0.060(3) 0.023(3) 0.020(3) -0.009(3)
C7B 0.033(3) 0.052(3) 0.036(2) 0.009(2) 0.021(2) 0.004(2)
C8B 0.032(3) 0.046(3) 0.031(2) 0.001(2) 0.014(2) -0.010(2)
C9B 0.045(3) 0.056(3) 0.047(3) -0.007(3) 0.024(3) -0.008(3)
C10B 0.056(4) 0.085(4) 0.058(3) -0.016(3) 0.038(3) -0.033(3)
C11B 0.094(4) 0.047(3) 0.072(3) -0.023(3) 0.055(3) -0.039(3)
C12B 0.061(3) 0.040(3) 0.059(3) -0.001(2) 0.035(3) -0.007(3)
C13B 0.044(3) 0.036(2) 0.032(2) -0.001(2) 0.022(2) -0.009(2)
C14B 0.039(3) 0.039(3) 0.032(2) 0.002(2) 0.016(2) -0.004(2)
C15B 0.055(3) 0.037(3) 0.059(3) 0.002(2) 0.038(3) -0.005(3)
C16B 0.076(4) 0.032(3) 0.094(3) -0.007(2) 0.064(3) -0.019(3)
C17B 0.049(3) 0.045(3) 0.037(3) 0.004(2) 0.022(3) 0.003(2)
C18B 0.103(4) 0.051(3) 0.046(3) 0.005(3) 0.031(3) -0.007(3)
C19B 0.162(6) 0.065(4) 0.043(3) 0.014(3) 0.026(4) -0.023(4)
C20B 0.132(6) 0.084(4) 0.042(3) -0.001(3) 0.017(4) -0.027(4)
C21B 0.076(4) 0.053(3) 0.045(3) 0.000(3) 0.018(3) -0.017(3)
C22B 0.040(3) 0.038(3) 0.036(2) 0.004(2) 0.019(2) -0.003(2)
C23B 0.087(4) 0.075(4) 0.055(3) -0.014(3) 0.025(3) -0.026(4)
C24B 0.064(4) 0.050(3) 0.063(3) -0.008(3) 0.030(3) -0.013(3)
C25B 0.048(3) 0.048(3) 0.063(3) 0.010(2) 0.033(3) 0.003(3)

loop_
_atom_type_symbol
_atom_type_description
_atom_type_scat_dispersion_real
_atom_type_scat_dispersion_imag
_atom_type_scat_source
C C 0.0033 0.0016 'International Tables Vol C Tables 4.2.6.8 and 6.1.1.4'
H H 0.0000 0.0000 'International Tables Vol C Tables 4.2.6.8 and 6.1.1.4'
N N 0.0061 0.0033 'International Tables Vol C Tables 4.2.6.8 and 6.1.1.4'
O O 0.0106 0.0060 'International Tables Vol C Tables 4.2.6.8 and 6.1.1.4'

loop_
_geom_angle_atom_site_label_1
_geom_angle_atom_site_label_2
_geom_angle_atom_site_label_3
_geom_angle
C15A O4A C3A 117.7(3)
C7A N1A C14A 112.0(3)
C7A N1A C1A 122.2(3)
C14A N1A C1A 125.0(3)
C2A N2A C17A 128.4(3)
C2A N2A H2A 115.8
C17A N2A H2A 115.8
C25A N3A C22A 116.9(3)
N1A C1A C3A 112.3(3)
N1A C1A C2A 107.7(3)
C3A C1A C2A 112.6(3)
N1A C1A H1A 108.0
C3A C1A H1A 108.0
C2A C1A H1A 108.0
O1A C2A N2A 123.5(4)
O1A C2A C1A 123.3(3)
N2A C2A C1A 113.2(3)
O4A C3A C1A 105.1(3)
O4A C3A C4A 107.2(3)
C1A C3A C4A 114.8(3)
O4A C3A H3A 109.8
C1A C3A H3A 109.8
C4A C3A H3A 109.8
C6A C4A C5A 111.8(3)
C6A C4A C3A 112.1(3)
C5A C4A C3A 110.6(3)
C6A C4A H4A 107.4
C5A C4A H4A 107.4
C3A C4A H4A 107.4
C4A C5A H5A1 109.5
C4A C5A H5A2 109.5
H5A1 C5A H5A2 109.5
C4A C5A H5A3 109.5
H5A1 C5A H5A3 109.5
H5A2 C5A H5A3 109.5
C4A C6A H6A1 109.5
C4A C6A H6A2 109.5
H6A1 C6A H6A2 109.5
C4A C6A H6A3 109.5
H6A1 C6A H6A3 109.5
H6A2 C6A H6A3 109.5
O2A C7A N1A 124.9(4)
O2A C7A C8A 129.7(4)
N1A C7A C8A 105.4(3)
C9A C8A C13A 122.0(4)
C9A C8A C7A 129.9(4)
C13A C8A C7A 108.1(3)
C8A C9A C10A 116.7(4)
C8A C9A H9A 121.6
C10A C9A H9A 121.6
C11A C10A C9A 121.3(4)
C11A C10A H10A 119.4
C9A C10A H10A 119.4
C12A C11A C10A 121.7(4)
C12A C11A H11A 119.2
C10A C11A H11A 119.2
C11A C12A C13A 116.8(4)
C11A C12A H12A 121.6
C13A C12A H12A 121.6
C12A C13A C8A 121.6(4)
C12A C13A C14A 129.6(4)
C8A C13A C14A 108.8(3)
O3A C14A N1A 125.4(4)
O3A C14A C13A 128.9(4)
N1A C14A C13A 105.7(3)
O5A C15A O4A 124.0(4)
O5A C15A C16A 125.1(4)
O4A C15A C16A 110.9(3)
C15A C16A H16A 109.5
C15A C16A H16B 109.5
H16A C16A H16B 109.5
C15A C16A H16C 109.5
H16A C16A H16C 109.5
H16B C16A H16C 109.5
C18A C17A N2A 126.1(4)
C18A C17A C22A 119.1(4)
N2A C17A C22A 114.8(3)
C17A C18A C19A 120.6(4)
C17A C18A H18A 119.7
C19A C18A H18A 119.7
C20A C19A C18A 120.9(4)
C20A C19A H19A 119.5
C18A C19A H19A 119.5
C19A C20A C21A 120.7(4)
C19A C20A H20A 119.7
C21A C20A H20A 119.7
C23A C21A C20A 123.7(4)
C23A C21A C22A 117.1(4)
C20A C21A C22A 119.2(4)
N3A C22A C21A 123.9(4)
N3A C22A C17A 116.5(3)
C21A C22A C17A 119.5(4)
C24A C23A C21A 119.1(4)
C24A C23A H23A 120.5
C21A C23A H23A 120.5
C23A C24A C25A 120.3(4)
C23A C24A H24A 119.8
C25A C24A H24A 119.8
N3A C25A C24A 122.5(4)
N3A C25A H25A 118.7
C24A C25A H25A 118.7
C15B O4B C3B 118.2(3)
C14B N1B C7B 111.8(3)
C14B N1B C2B 124.8(3)
C7B N1B C2B 120.2(3)
C1B N2B C17B 127.2(3)
C1B N2B H2B 116.4
C17B N2B H2B 116.4
C25B N3B C22B 117.5(4)
O1B C1B N2B 123.7(4)
O1B C1B C2B 121.7(3)
N2B C1B C2B 114.5(3)
N1B C2B C3B 112.5(3)
N1B C2B C1B 107.4(3)
C3B C2B C1B 115.8(3)
N1B C2B H2B1 106.9
C3B C2B H2B1 106.9
C1B C2B H2B1 106.9
O4B C3B C4B 108.6(3)
O4B C3B C2B 104.1(3)
C4B C3B C2B 114.3(3)
O4B C3B H3B 109.9
C4B C3B H3B 109.9
C2B C3B H3B 109.9
C3B C4B C6B 112.8(3)
C3B C4B C5B 112.1(3)
C6B C4B C5B 110.9(3)
C3B C4B H4B 106.9
C6B C4B H4B 106.9
C5B C4B H4B 106.9
C4B C5B H5B1 109.5
C4B C5B H5B2 109.5
H5B1 C5B H5B2 109.5
C4B C5B H5B3 109.5
H5B1 C5B H5B3 109.5
H5B2 C5B H5B3 109.5
C4B C6B H6B1 109.5
C4B C6B H6B2 109.5
H6B1 C6B H6B2 109.5
C4B C6B H6B3 109.5
H6B1 C6B H6B3 109.5
H6B2 C6B H6B3 109.5
O2B C7B N1B 124.3(4)
O2B C7B C8B 130.4(4)
N1B C7B C8B 105.3(4)
C9B C8B C13B 121.8(4)
C9B C8B C7B 129.7(4)
C13B C8B C7B 108.4(4)
C8B C9B C10B 118.6(4)
C8B C9B H9B 120.7
C10B C9B H9B 120.7
C11B C10B C9B 118.9(4)
C11B C10B H10B 120.5
C9B C10B H10B 120.5
C10B C11B C12B 122.8(4)
C10B C11B H11B 118.6
C12B C11B H11B 118.6
C13B C12B C11B 116.9(4)
C13B C12B H12B 121.6
C11B C12B H12B 121.6
C12B C13B C8B 120.9(4)
C12B C13B C14B 130.5(4)
C8B C13B C14B 108.6(3)
O3B C14B N1B 124.6(4)
O3B C14B C13B 129.7(4)
N1B C14B C13B 105.7(3)
O5B C15B O4B 123.9(4)
O5B C15B C16B 124.8(4)
O4B C15B C16B 111.2(4)
C15B C16B H16D 109.5
C15B C16B H16E 109.5
H16D C16B H16E 109.5
C15B C16B H16F 109.5
H16D C16B H16F 109.5
H16E C16B H16F 109.5
C18B C17B N2B 125.6(4)
C18B C17B C22B 120.0(4)
N2B C17B C22B 114.3(4)
C17B C18B C19B 119.4(4)
C17B C18B H18B 120.3
C19B C18B H18B 120.3
C20B C19B C18B 122.0(5)
C20B C19B H19B 119.0
C18B C19B H19B 119.0
C19B C20B C21B 119.2(5)
C19B C20B H20B 120.4
C21B C20B H20B 120.4
C22B C21B C20B 119.8(4)
C22B C21B C23B 117.7(4)
C20B C21B C23B 122.5(5)
N3B C22B C21B 123.1(4)
N3B C22B C17B 117.3(4)
C21B C22B C17B 119.6(4)
C24B C23B C21B 118.5(4)
C24B C23B H23B 120.7
C21B C23B H23B 120.7
C23B C24B C25B 119.9(4)
C23B C24B H24B 120.0
C25B C24B H24B 120.0
N3B C25B C24B 123.2(4)
N3B C25B H25B 118.4
C24B C25B H25B 118.4

loop_
_geom_bond_atom_site_label_1
_geom_bond_atom_site_label_2
_geom_bond_distance
O1A C2A 1.213(4)
O2A C7A 1.199(4)
O3A C14A 1.210(4)
O4A C15A 1.367(4)
O4A C3A 1.461(4)
O5A C15A 1.181(4)
N1A C7A 1.399(4)
N1A C14A 1.404(5)
N1A C1A 1.456(4)
N2A C2A 1.364(4)
N2A C17A 1.399(4)
N2A H2A 0.8800
N3A C25A 1.328(4)
N3A C22A 1.362(4)
C1A C3A 1.527(5)
C1A C2A 1.535(5)
C1A H1A 1.0000
C3A C4A 1.534(5)
C3A H3A 1.0000
C4A C6A 1.521(4)
C4A C5A 1.532(5)
C4A H4A 1.0000
C5A H5A1 0.9800
C5A H5A2 0.9800
C5A H5A3 0.9800
C6A H6A1 0.9800
C6A H6A2 0.9800
C6A H6A3 0.9800
C7A C8A 1.502(5)
C8A C9A 1.360(5)
C8A C13A 1.379(5)
C9A C10A 1.396(5)
C9A H9A 0.9500
C10A C11A 1.375(5)
C10A H10A 0.9500
C11A C12A 1.375(5)
C11A H11A 0.9500
C12A C13A 1.378(5)
C12A H12A 0.9500
C13A C14A 1.484(5)
C15A C16A 1.498(5)
C16A H16A 0.9800
C16A H16B 0.9800
C16A H16C 0.9800
C17A C18A 1.366(5)
C17A C22A 1.437(5)
C18A C19A 1.407(5)
C18A H18A 0.9500
C19A C20A 1.356(5)
C19A H19A 0.9500
C20A C21A 1.403(5)
C20A H20A 0.9500
C21A C23A 1.400(5)
C21A C22A 1.407(5)
C23A C24A 1.358(5)
C23A H23A 0.9500
C24A C25A 1.407(5)
C24A H24A 0.9500
C25A H25A 0.9500
O1B C1B 1.212(4)
O2B C7B 1.199(4)
O3B C14B 1.208(4)
O4B C15B 1.352(4)
O4B C3B 1.470(4)
O5B C15B 1.189(4)
N1B C14B 1.399(4)
N1B C7B 1.404(4)
N1B C2B 1.456(4)
N2B C1B 1.363(4)
N2B C17B 1.405(4)
N2B H2B 0.8800
N3B C25B 1.312(5)
N3B C22B 1.351(4)
C1B C2B 1.537(5)
C2B C3B 1.532(5)
C2B H2B1 1.0000
C3B C4B 1.513(5)
C3B H3B 1.0000
C4B C6B 1.515(5)
C4B C5B 1.522(5)
C4B H4B 1.0000
C5B H5B1 0.9800
C5B H5B2 0.9800
C5B H5B3 0.9800
C6B H6B1 0.9800
C6B H6B2 0.9800
C6B H6B3 0.9800
C7B C8B 1.490(5)
C8B C9B 1.364(5)
C8B C13B 1.378(5)
C9B C10B 1.391(6)
C9B H9B 0.9500
C10B C11B 1.379(5)
C10B H10B 0.9500
C11B C12B 1.386(5)
C11B H11B 0.9500
C12B C13B 1.376(5)
C12B H12B 0.9500
C13B C14B 1.481(5)
C15B C16B 1.496(5)
C16B H16D 0.9800
C16B H16E 0.9800
C16B H16F 0.9800
C17B C18B 1.366(5)
C17B C22B 1.434(5)
C18B C19B 1.385(6)
C18B H18B 0.9500
C19B C20B 1.384(6)
C19B H19B 0.9500
C20B C21B 1.398(6)
C20B H20B 0.9500
C21B C22B 1.386(5)
C21B C23B 1.413(5)
C23B C24B 1.344(5)
C23B H23B 0.9500
C24B C25B 1.393(5)
C24B H24B 0.9500
C25B H25B 0.9500

loop_
_geom_hbond_atom_site_label_D
_geom_hbond_atom_site_label_H
_geom_hbond_atom_site_label_A
_geom_hbond_distance_DH
_geom_hbond_distance_HA
_geom_hbond_distance_DA
_geom_hbond_angle_DHA
N2B H2B O4B 0.88 2.25 2.902(4) 130.9
N2A H2A O4A 0.88 2.42 2.922(4) 117.0

loop_
_geom_torsion_atom_site_label_1
_geom_torsion_atom_site_label_2
_geom_torsion_atom_site_label_3
_geom_torsion_atom_site_label_4
_geom_torsion
C7A N1A C1A C3A 137.3(3)
C14A N1A C1A C3A -54.2(5)
C7A N1A C1A C2A -98.2(4)
C14A N1A C1A C2A 70.3(5)
C17A N2A C2A O1A -3.2(6)
C17A N2A C2A C1A 175.4(3)
N1A C1A C2A O1A -18.8(5)
C3A C1A C2A O1A 105.5(4)
N1A C1A C2A N2A 162.6(3)
C3A C1A C2A N2A -73.1(4)
C15A O4A C3A C1A -131.2(3)
C15A O4A C3A C4A 106.2(3)
N1A C1A C3A O4A -162.6(3)
C2A C1A C3A O4A 75.7(4)
N1A C1A C3A C4A -45.0(4)
C2A C1A C3A C4A -166.8(3)
O4A C3A C4A C6A 55.0(4)
C1A C3A C4A C6A -61.4(4)
O4A C3A C4A C5A -70.5(4)
C1A C3A C4A C5A 173.1(3)
C14A N1A C7A O2A 177.9(4)
C1A N1A C7A O2A -12.3(6)
C14A N1A C7A C8A -0.9(4)
C1A N1A C7A C8A 168.9(3)
O2A C7A C8A C9A 4.1(8)
N1A C7A C8A C9A -177.2(4)
O2A C7A C8A C13A -177.2(4)
N1A C7A C8A C13A 1.5(5)
C13A C8A C9A C10A 0.5(7)
C7A C8A C9A C10A 179.1(5)
C8A C9A C10A C11A -0.3(8)
C9A C10A C11A C12A 0.3(9)
C10A C11A C12A C13A -0.4(8)
C11A C12A C13A C8A 0.6(7)
C11A C12A C13A C14A -177.0(4)
C9A C8A C13A C12A -0.7(7)
C7A C8A C13A C12A -179.5(4)
C9A C8A C13A C14A 177.4(4)
C7A C8A C13A C14A -1.5(5)
C7A N1A C14A O3A -179.4(4)
C1A N1A C14A O3A 11.1(7)
C7A N1A C14A C13A 0.1(4)
C1A N1A C14A C13A -169.5(4)
C12A C13A C14A O3A -1.9(8)
C8A C13A C14A O3A -179.7(4)
C12A C13A C14A N1A 178.8(4)
C8A C13A C14A N1A 0.9(5)
C3A O4A C15A O5A 12.4(6)
C3A O4A C15A C16A -167.8(3)
C2A N2A C17A C18A 5.5(6)
C2A N2A C17A C22A -174.1(4)
N2A C17A C18A C19A -178.9(4)
C22A C17A C18A C19A 0.7(6)
C17A C18A C19A C20A -0.6(7)
C18A C19A C20A C21A -1.1(7)
C19A C20A C21A C23A -178.9(4)
C19A C20A C21A C22A 2.7(6)
C25A N3A C22A C21A 0.5(5)
C25A N3A C22A C17A -178.3(4)
C23A C21A C22A N3A 0.1(6)
C20A C21A C22A N3A 178.6(4)
C23A C21A C22A C17A 178.9(4)
C20A C21A C22A C17A -2.6(6)
C18A C17A C22A N3A 179.9(3)
N2A C17A C22A N3A -0.5(5)
C18A C17A C22A C21A 1.0(6)
N2A C17A C22A C21A -179.4(3)
C20A C21A C23A C24A -179.5(4)
C22A C21A C23A C24A -1.1(6)
C21A C23A C24A C25A 1.5(6)
C22A N3A C25A C24A -0.1(6)
C23A C24A C25A N3A -0.9(6)
C17B N2B C1B O1B 8.5(6)
C17B N2B C1B C2B -171.0(3)
C14B N1B C2B C3B -60.5(5)
C7B N1B C2B C3B 141.2(3)
C14B N1B C2B C1B 68.1(4)
C7B N1B C2B C1B -90.2(4)
O1B C1B C2B N1B -11.3(5)
N2B C1B C2B N1B 168.3(3)
O1B C1B C2B C3B 115.4(4)
N2B C1B C2B C3B -65.1(4)
C15B O4B C3B C4B 97.3(4)
C15B O4B C3B C2B -140.6(3)
N1B C2B C3B O4B -162.8(3)
C1B C2B C3B O4B 73.1(4)
N1B C2B C3B C4B -44.5(4)
C1B C2B C3B C4B -168.5(3)
O4B C3B C4B C6B 56.5(4)
C2B C3B C4B C6B -59.2(4)
O4B C3B C4B C5B -69.6(4)
C2B C3B C4B C5B 174.7(3)
C14B N1B C7B O2B -173.7(4)
C2B N1B C7B O2B -12.8(6)
C14B N1B C7B C8B 4.5(4)
C2B N1B C7B C8B 165.4(3)
O2B C7B C8B C9B -2.6(7)
N1B C7B C8B C9B 179.4(4)
O2B C7B C8B C13B 174.7(4)
N1B C7B C8B C13B -3.3(4)
C13B C8B C9B C10B -0.6(6)
C7B C8B C9B C10B 176.4(4)
C8B C9B C10B C11B 0.8(6)
C9B C10B C11B C12B -0.3(7)
C10B C11B C12B C13B -0.3(7)
C11B C12B C13B C8B 0.5(6)
C11B C12B C13B C14B -177.8(4)
C9B C8B C13B C12B 0.0(6)
C7B C8B C13B C12B -177.6(4)
C9B C8B C13B C14B 178.6(3)
C7B C8B C13B C14B 1.1(4)
C7B N1B C14B O3B 178.0(4)
C2B N1B C14B O3B 18.1(6)
C7B N1B C14B C13B -3.9(4)
C2B N1B C14B C13B -163.7(3)
C12B C13B C14B O3B -1.9(7)
C8B C13B C14B O3B 179.6(4)
C12B C13B C14B N1B -179.9(4)
C8B C13B C14B N1B 1.6(4)
C3B O4B C15B O5B 9.4(6)
C3B O4B C15B C16B -171.5(3)
C1B N2B C17B C18B -4.9(7)
C1B N2B C17B C22B 172.7(4)
N2B C17B C18B C19B 177.5(5)
C22B C17B C18B C19B 0.0(7)
C17B C18B C19B C20B -1.6(9)
C18B C19B C20B C21B 1.8(11)
C19B C20B C21B C22B -0.3(9)
C19B C20B C21B C23B -179.7(6)
C25B N3B C22B C21B 0.7(6)
C25B N3B C22B C17B -177.7(4)
C20B C21B C22B N3B -179.6(5)
C23B C21B C22B N3B -0.2(7)
C20B C21B C22B C17B -1.2(7)
C23B C21B C22B C17B 178.2(4)
C18B C17B C22B N3B 179.9(4)
N2B C17B C22B N3B 2.1(5)
C18B C17B C22B C21B 1.4(7)
N2B C17B C22B C21B -176.4(4)
C22B C21B C23B C24B 0.0(8)
C20B C21B C23B C24B 179.3(5)
C21B C23B C24B C25B -0.2(8)
C22B N3B C25B C24B -1.0(6)
C23B C24B C25B N3B 0.7(7)

loop_
_cod_related_entry_id
_cod_related_entry_code
_cod_related_entry_database
1 10020730 ChemSpider
